data_2018447
loop_
_publ_author_name
'Kelland, Malcolm A.'
'Thompson, Amber L.'

_publ_section_title
;
 Alkyl-chain disorder in tetraisohexylammonium bromide
;
_journal_coeditor_code BI3031
_journal_issue 4
_journal_name_full 'Acta Crystallographica Section C'
_journal_page_first o152
_journal_page_last o155
_journal_paper_doi 10.1107/S0108270112009377
_journal_volume 68
_journal_year 2012
_chemical_formula_iupac 'C24 H52 N + , Br -'
_chemical_formula_moiety 'C24 H52 N +, Br -'
_chemical_formula_sum 'C24 H52 Br N'
_chemical_formula_weight 434.59
_chemical_name_common 'tetraisohexylammonium bromide'
_chemical_name_systematic 'tetrakis(4-methylpentyl)azanium bromide'
_space_group_IT_number 154
_symmetry_cell_setting trigonal
_symmetry_space_group_name_Hall 'P 32 2"'
_symmetry_space_group_name_H-M 'P 32 2 1'
_atom_sites_solution_hydrogens geom
_atom_sites_solution_primary direct
_audit_creation_method CRYSTALS_ver_14.10
_cell_angle_alpha 90
_cell_angle_beta 90
_cell_angle_gamma 120
_cell_formula_units_Z 6
_cell_length_a 15.4995(2)
_cell_length_b 15.4995(2)
_cell_length_c 21.1346(3)
_cell_measurement_reflns_used 18120
_cell_measurement_temperature 250
_cell_measurement_theta_max 77
_cell_measurement_theta_min 3
_cell_volume 4397.04(10)
_computing_cell_refinement 'CrysAlis PRO (Agilent, 2011)'
_computing_data_collection 'CrysAlis PRO (Agilent, 2011)'
_computing_data_reduction 'CrysAlis PRO (Agilent, 2011)'
_computing_molecular_graphics 'CAMERON (Watkin <i>et al.</i>, 1996)'
_computing_publication_material 'CRYSTALS (Betteridge <i>et al.</i>, 2003)'
_computing_structure_refinement 'CRYSTALS (Betteridge <i>et al.</i>, 2003)'
_computing_structure_solution 'SIR92 (Altomare <i>et al.</i>, 1994)'
_diffrn_ambient_temperature 250
_diffrn_measured_fraction_theta_full 0.998
_diffrn_measured_fraction_theta_max 0.990
_diffrn_measurement_device Area
_diffrn_measurement_device_type 'Oxford SuperNova Dual diffractometer with Cu at zero and Atlas detector'
_diffrn_measurement_method \w
_diffrn_radiation_monochromator graphite
_diffrn_radiation_type 'Cu K\a'
_diffrn_radiation_wavelength 1.54184
_diffrn_reflns_av_R_equivalents 0.037
_diffrn_reflns_limit_h_max 19
_diffrn_reflns_limit_h_min -19
_diffrn_reflns_limit_k_max 19
_diffrn_reflns_limit_k_min -19
_diffrn_reflns_limit_l_max 26
_diffrn_reflns_limit_l_min -26
_diffrn_reflns_number 94951
_diffrn_reflns_theta_full 75.405
_diffrn_reflns_theta_max 76.944
_diffrn_reflns_theta_min 3.292
_exptl_absorpt_coefficient_mu 1.933
_exptl_absorpt_correction_T_max 0.87
_exptl_absorpt_correction_T_min 0.60
_exptl_absorpt_correction_type multi-scan
_exptl_absorpt_process_details '(CrysAlis PRO; Agilent, 2011)'
_exptl_crystal_colour colourless
_exptl_crystal_density_diffrn 0.985
_exptl_crystal_density_method 'not measured'
_exptl_crystal_description plate
_exptl_crystal_F_000 1428
_exptl_crystal_size_max 0.150
_exptl_crystal_size_mid 0.140
_exptl_crystal_size_min 0.070
_refine_diff_density_max 0.21
_refine_diff_density_min -0.24
_refine_ls_abs_structure_details 'Flack (1983), with 2710 Friedel pairs'
_refine_ls_abs_structure_Flack -0.03(3)
_refine_ls_extinction_method none
_refine_ls_goodness_of_fit_ref 0.9568
_refine_ls_hydrogen_treatment constr
_refine_ls_matrix_type full
_refine_ls_number_parameters 366
_refine_ls_number_reflns 6128
_refine_ls_number_restraints 864
_refine_ls_R_factor_all 0.0611
_refine_ls_R_factor_gt 0.0493
_refine_ls_shift/su_max 0.0035883
_refine_ls_shift/su_mean 0.0003838
_refine_ls_structure_factor_coef Fsqd
_refine_ls_weighting_details
;
Method = Modified Sheldrick
w = 1/[\s^2^(F^2^) + (0.12P)^2^ + 0.13P], where P = [max(Fo^2^,0) + 2Fc^2^]/3
;
_refine_ls_weighting_scheme calc
_refine_ls_wR_factor_all 0.1782
_refine_ls_wR_factor_gt 0.1542
_refine_ls_wR_factor_ref 0.1782
_reflns_number_gt 4391
_reflns_number_total 6128
_reflns_threshold_expression I>2\s(I)
_cod_data_source_file bi3031.cif
_cod_data_source_block I_250K
_cod_original_cell_volume 4397.06(12)
_cod_original_formula_sum 'C24 H52 Br1 N1'
_cod_database_code 2018447
_cod_database_fobs_code 2018447

loop_
_symmetry_equiv_pos_as_xyz
x,y,z
-y,x-y,z+2/3
-x+y,-x,z+1/3
y,x,-z
x-y,-y,-z+1/3
-x,-x+y,-z+2/3

loop_
_atom_site_type_symbol
_atom_site_label
_atom_site_fract_x
_atom_site_fract_y
_atom_site_fract_z
_atom_site_U_iso_or_equiv
_atom_site_adp_type
_atom_site_occupancy
_atom_site_disorder_assembly
_atom_site_disorder_group
Br Br1 0.85154(4) 0.51981(5) 0.71443(2) 0.1359 Uani 1.0000 . .
N N1 0.58832(17) 0.43385(19) 0.59685(11) 0.1058 Uani 1.0000 . .
C C11 0.6112(2) 0.5404(2) 0.58831(18) 0.1124 Uani 1.0000 . .
C C12 0.7076(3) 0.6194(2) 0.6178(2) 0.1353 Uani 1.0000 . .
C C13 0.7278(4) 0.7217(3) 0.5993(3) 0.1600 Uani 1.0000 . .
C C140 0.8029(7) 0.8080(5) 0.6372(4) 0.1924 Uani 0.382(14) 1 1
C C150 0.8116(16) 0.9046(7) 0.6191(10) 0.2076 Uani 0.382(14) 1 1
C C160 0.9014(10) 0.8133(12) 0.6416(12) 0.1978 Uani 0.382(14) 1 1
C C141 0.8325(5) 0.8076(4) 0.6082(3) 0.1898 Uani 0.618(14) 1 2
C C151 0.8489(8) 0.9039(6) 0.5809(7) 0.2033 Uani 0.618(14) 1 2
C C161 0.8700(10) 0.8184(8) 0.6740(6) 0.2234 Uani 0.618(14) 1 2
C C21 0.4895(2) 0.3702(2) 0.56421(18) 0.1131 Uani 1.0000 . .
C C22 0.4489(3) 0.2587(3) 0.5675(2) 0.1369 Uani 1.0000 . .
C C23 0.3425(3) 0.2035(3) 0.5452(3) 0.1556 Uani 1.0000 . .
C C240 0.2666(5) 0.1273(11) 0.5886(5) 0.1984 Uani 0.248(8) 2 1
C C250 0.1624(7) 0.088(2) 0.5672(11) 0.2119 Uani 0.248(8) 2 1
C C260 0.2878(15) 0.0474(14) 0.6066(14) 0.2026 Uani 0.248(8) 2 1
C C241 0.2913(4) 0.0922(4) 0.5430(3) 0.1883 Uani 0.752(8) 2 2
C C251 0.1839(5) 0.0438(5) 0.5245(6) 0.2215 Uani 0.752(8) 2 2
C C261 0.3467(6) 0.0533(5) 0.5068(6) 0.2153 Uani 0.752(8) 2 2
C C31 0.6710(3) 0.4197(3) 0.56948(14) 0.1125 Uani 1.0000 . .
C C32 0.6976(3) 0.4511(4) 0.50075(15) 0.1282 Uani 1.0000 . .
C C33 0.7777(3) 0.4306(4) 0.47896(17) 0.1460 Uani 1.0000 . .
C C340 0.7969(5) 0.4342(7) 0.4095(3) 0.1915 Uani 0.466(18) 3 1
C C350 0.8944(10) 0.4438(17) 0.3935(4) 0.2035 Uani 0.466(18) 3 1
C C360 0.7780(16) 0.5065(15) 0.3747(5) 0.2027 Uani 0.466(18) 3 1
C C341 0.8079(5) 0.4499(6) 0.4113(3) 0.1721 Uani 0.534(18) 3 2
C C351 0.8729(10) 0.4103(11) 0.3913(4) 0.1807 Uani 0.534(18) 3 2
C C361 0.8466(14) 0.5541(10) 0.3918(6) 0.1903 Uani 0.534(18) 3 2
C C41 0.5848(2) 0.4104(4) 0.66678(14) 0.1222 Uani 1.0000 . .
C C421 0.4977(7) 0.4011(9) 0.7020(2) 0.1279 Uani 0.545(12) 4 1
C C431 0.4890(6) 0.3529(6) 0.7654(3) 0.1339 Uani 0.545(12) 4 1
C C441 0.4225(6) 0.3577(5) 0.8116(2) 0.1459 Uani 0.545(12) 4 1
C C451 0.4296(9) 0.3212(10) 0.8757(3) 0.1740 Uani 0.545(12) 4 1
C C461 0.3189(7) 0.3143(11) 0.7894(5) 0.1707 Uani 0.545(12) 4 1
C C420 0.5238(8) 0.4444(9) 0.7091(3) 0.1382 Uani 0.455(12) 4 2
C C430 0.5085(6) 0.3992(8) 0.7751(3) 0.1693 Uani 0.455(12) 4 2
C C440 0.4167(8) 0.3005(7) 0.7864(4) 0.1871 Uani 0.455(12) 4 2
C C450 0.4077(11) 0.2626(12) 0.8528(7) 0.1947 Uani 0.455(12) 4 2
C C460 0.3236(8) 0.2956(13) 0.7635(7) 0.1897 Uani 0.455(12) 4 2
H H111 0.5542 0.5424 0.6072 0.1331 Uiso 1.0000 . .
H H112 0.6096 0.5501 0.5424 0.1313 Uiso 1.0000 . .
H H121 0.7036 0.6124 0.6632 0.1605 Uiso 1.0000 . .
H H122 0.7609 0.6091 0.6017 0.1613 Uiso 1.0000 . .
H H131 0.6649 0.7203 0.5996 0.1879 Uiso 0.382(14) 1 1
H H132 0.7546 0.7337 0.5569 0.1880 Uiso 0.382(14) 1 1
H H1401 0.7784 0.7939 0.6812 0.2248 Uiso 0.382(14) 1 1
H H1501 0.8448 0.9538 0.6545 0.3120 Uiso 0.382(14) 1 1
H H1502 0.7424 0.8915 0.6125 0.3122 Uiso 0.382(14) 1 1
H H1503 0.8510 0.9297 0.5792 0.3121 Uiso 0.382(14) 1 1
H H1601 0.9459 0.8642 0.6710 0.2899 Uiso 0.382(14) 1 1
H H1602 0.8959 0.7497 0.6530 0.2897 Uiso 0.382(14) 1 1
H H1603 0.9276 0.8324 0.5988 0.2901 Uiso 0.382(14) 1 1
H H133 0.6887 0.7371 0.6276 0.1880 Uiso 0.618(14) 1 2
H H134 0.7055 0.7185 0.5567 0.1881 Uiso 0.618(14) 1 2
H H1411 0.8747 0.7896 0.5840 0.2223 Uiso 0.618(14) 1 2
H H1511 0.9202 0.9519 0.5793 0.3010 Uiso 0.618(14) 1 2
H H1512 0.8160 0.9301 0.6064 0.3014 Uiso 0.618(14) 1 2
H H1513 0.8214 0.8924 0.5382 0.3008 Uiso 0.618(14) 1 2
H H1611 0.9243 0.8858 0.6801 0.3262 Uiso 0.618(14) 1 2
H H1612 0.8129 0.8048 0.7009 0.3259 Uiso 0.618(14) 1 2
H H1613 0.8922 0.7713 0.6816 0.3258 Uiso 0.618(14) 1 2
H H211 0.4422 0.3860 0.5821 0.1333 Uiso 1.0000 . .
H H212 0.5011 0.3915 0.5200 0.1349 Uiso 1.0000 . .
H H221 0.4547 0.2441 0.6123 0.1624 Uiso 1.0000 . .
H H222 0.4870 0.2387 0.5411 0.1625 Uiso 1.0000 . .
H H231 0.3248 0.2536 0.5347 0.1830 Uiso 0.248(8) 2 1
H H232 0.3383 0.1649 0.5082 0.1832 Uiso 0.248(8) 2 1
H H2401 0.2751 0.1648 0.6279 0.2330 Uiso 0.248(8) 2 1
H H2501 0.1176 0.0281 0.5915 0.3141 Uiso 0.248(8) 2 1
H H2502 0.1445 0.1394 0.5734 0.3140 Uiso 0.248(8) 2 1
H H2503 0.1593 0.0717 0.5220 0.3140 Uiso 0.248(8) 2 1
H H2601 0.2260 -0.0152 0.6022 0.2941 Uiso 0.248(8) 2 1
H H2602 0.3125 0.0551 0.6500 0.2942 Uiso 0.248(8) 2 1
H H2603 0.3365 0.0469 0.5771 0.2939 Uiso 0.248(8) 2 1
H H233 0.3064 0.2279 0.5701 0.1831 Uiso 0.752(8) 2 2
H H234 0.3448 0.2223 0.5018 0.1832 Uiso 0.752(8) 2 2
H H2411 0.2891 0.0701 0.5870 0.2282 Uiso 0.752(8) 2 2
H H2511 0.1641 -0.0239 0.5045 0.3411 Uiso 0.752(8) 2 2
H H2512 0.1384 0.0347 0.5618 0.3414 Uiso 0.752(8) 2 2
H H2513 0.1801 0.0899 0.4911 0.3407 Uiso 0.752(8) 2 2
H H2611 0.3175 -0.0179 0.5152 0.3261 Uiso 0.752(8) 2 2
H H2612 0.4161 0.0900 0.5207 0.3262 Uiso 0.752(8) 2 2
H H2613 0.3422 0.0636 0.4619 0.3259 Uiso 0.752(8) 2 2
H H311 0.7307 0.4616 0.5946 0.1344 Uiso 1.0000 . .
H H312 0.6523 0.3493 0.5754 0.1333 Uiso 1.0000 . .
H H321 0.7233 0.5219 0.4960 0.1531 Uiso 1.0000 . .
H H322 0.6397 0.4172 0.4739 0.1533 Uiso 1.0000 . .
H H331 0.8395 0.4814 0.4984 0.1764 Uiso 0.466(18) 3 1
H H332 0.7636 0.3664 0.4955 0.1764 Uiso 0.466(18) 3 1
H H3401 0.7448 0.3689 0.3925 0.2312 Uiso 0.466(18) 3 1
H H3501 0.8953 0.4241 0.3502 0.3081 Uiso 0.466(18) 3 1
H H3502 0.9451 0.5118 0.4003 0.3080 Uiso 0.466(18) 3 1
H H3503 0.9055 0.4021 0.4225 0.3079 Uiso 0.466(18) 3 1
H H3601 0.7955 0.5092 0.3303 0.3048 Uiso 0.466(18) 3 1
H H3602 0.8213 0.5702 0.3950 0.3050 Uiso 0.466(18) 3 1
H H3603 0.7080 0.4888 0.3781 0.3049 Uiso 0.466(18) 3 1
H H333 0.8366 0.4719 0.5048 0.1763 Uiso 0.534(18) 3 2
H H334 0.7564 0.3615 0.4877 0.1766 Uiso 0.534(18) 3 2
H H3411 0.7458 0.4142 0.3859 0.2023 Uiso 0.534(18) 3 2
H H3511 0.9056 0.4404 0.3518 0.2661 Uiso 0.534(18) 3 2
H H3512 0.9214 0.4269 0.4252 0.2658 Uiso 0.534(18) 3 2
H H3513 0.8335 0.3387 0.3863 0.2660 Uiso 0.534(18) 3 2
H H3611 0.8736 0.5642 0.3499 0.2799 Uiso 0.534(18) 3 2
H H3612 0.8982 0.5930 0.4221 0.2800 Uiso 0.534(18) 3 2
H H3613 0.7957 0.5727 0.3925 0.2799 Uiso 0.534(18) 3 2
H H411 0.6468 0.4614 0.6857 0.1437 Uiso 0.477(12) 4 1
H H412 0.5801 0.3462 0.6702 0.1442 Uiso 0.477(12) 4 1
H H4211 0.5081 0.4671 0.7108 0.1508 Uiso 0.545(12) 4 1
H H4212 0.4366 0.3628 0.6779 0.1507 Uiso 0.545(12) 4 1
H H4311 0.5541 0.3821 0.7848 0.1585 Uiso 0.545(12) 4 1
H H4312 0.4650 0.2829 0.7573 0.1583 Uiso 0.545(12) 4 1
H H4411 0.4459 0.4281 0.8164 0.1728 Uiso 0.545(12) 4 1
H H4511 0.4088 0.3518 0.9098 0.2608 Uiso 0.545(12) 4 1
H H4512 0.5009 0.3410 0.8818 0.2608 Uiso 0.545(12) 4 1
H H4513 0.3865 0.2466 0.8760 0.2609 Uiso 0.545(12) 4 1
H H4611 0.2767 0.3276 0.8228 0.2550 Uiso 0.545(12) 4 1
H H4612 0.2954 0.2378 0.7854 0.2546 Uiso 0.545(12) 4 1
H H4613 0.3197 0.3462 0.7447 0.2550 Uiso 0.545(12) 4 1
H H413 0.6534 0.4438 0.6825 0.1434 Uiso 0.523(12) 4 2
H H414 0.5546 0.3393 0.6710 0.1441 Uiso 0.523(12) 4 2
H H4201 0.5623 0.5160 0.7142 0.1651 Uiso 0.455(12) 4 2
H H4202 0.4596 0.4268 0.6903 0.1648 Uiso 0.455(12) 4 2
H H4301 0.5023 0.4435 0.8047 0.1978 Uiso 0.455(12) 4 2
H H4302 0.5660 0.3932 0.7865 0.1983 Uiso 0.455(12) 4 2
H H4401 0.4228 0.2534 0.7580 0.2233 Uiso 0.455(12) 4 2
H H4501 0.3675 0.1909 0.8533 0.2928 Uiso 0.455(12) 4 2
H H4502 0.3755 0.2899 0.8784 0.2930 Uiso 0.455(12) 4 2
H H4503 0.4728 0.2822 0.8700 0.2929 Uiso 0.455(12) 4 2
H H4601 0.2655 0.2364 0.7786 0.2879 Uiso 0.455(12) 4 2
H H4602 0.3265 0.3551 0.7812 0.2881 Uiso 0.455(12) 4 2
H H4603 0.3218 0.2976 0.7180 0.2882 Uiso 0.455(12) 4 2

loop_
_atom_site_aniso_label
_atom_site_aniso_U_11
_atom_site_aniso_U_22
_atom_site_aniso_U_33
_atom_site_aniso_U_12
_atom_site_aniso_U_13
_atom_site_aniso_U_23
Br1 0.1074(3) 0.1872(5) 0.1140(3) 0.0744(3) -0.00544(19) 0.0263(3)
N1 0.1075(14) 0.1332(17) 0.0954(13) 0.0743(13) -0.0073(11) 0.0078(13)
C11 0.126(2) 0.128(2) 0.1037(18) 0.0787(18) -0.0133(16) -0.0008(16)
C12 0.148(3) 0.136(2) 0.131(2) 0.078(2) -0.032(2) -0.011(2)
C13 0.182(3) 0.137(3) 0.163(3) 0.082(3) -0.040(3) -0.015(2)
C140 0.205(7) 0.155(5) 0.193(7) 0.072(6) -0.046(6) -0.033(5)
C150 0.220(9) 0.159(7) 0.213(10) 0.071(8) -0.048(9) -0.032(8)
C160 0.203(8) 0.166(8) 0.197(9) 0.072(7) -0.036(8) -0.042(7)
C141 0.213(6) 0.146(4) 0.184(6) 0.070(4) -0.041(5) -0.009(4)
C151 0.228(8) 0.147(5) 0.194(8) 0.063(6) -0.029(7) -0.002(5)
C161 0.238(8) 0.174(7) 0.193(7) 0.053(7) -0.057(7) -0.008(6)
C21 0.1073(19) 0.137(2) 0.1053(18) 0.0691(18) -0.0092(15) 0.0082(16)
C22 0.126(2) 0.140(2) 0.145(3) 0.067(2) -0.013(2) 0.011(2)
C23 0.132(3) 0.150(3) 0.167(3) 0.057(2) -0.015(3) 0.002(3)
C240 0.165(7) 0.170(7) 0.194(7) 0.035(6) -0.007(6) 0.002(6)
C250 0.168(9) 0.181(10) 0.204(10) 0.026(9) -0.005(9) -0.008(9)
C260 0.176(9) 0.163(9) 0.195(10) 0.029(8) -0.005(9) 0.010(9)
C241 0.157(4) 0.151(4) 0.223(6) 0.051(3) -0.016(4) -0.003(4)
C251 0.163(5) 0.180(6) 0.262(8) 0.041(5) -0.009(6) -0.018(6)
C261 0.188(6) 0.162(6) 0.270(8) 0.068(5) -0.016(6) -0.010(5)
C31 0.1097(18) 0.130(2) 0.1150(18) 0.0729(18) -0.0025(15) 0.0010(18)
C32 0.121(2) 0.148(3) 0.118(2) 0.069(2) 0.0064(18) -0.010(2)
C33 0.133(3) 0.152(3) 0.155(3) 0.072(2) 0.021(2) -0.009(2)
C340 0.176(6) 0.192(6) 0.175(5) 0.068(6) 0.050(5) -0.015(5)
C350 0.183(7) 0.200(8) 0.194(8) 0.070(7) 0.064(7) -0.017(7)
C360 0.194(8) 0.195(8) 0.173(7) 0.062(7) 0.062(7) 0.005(6)
C341 0.146(5) 0.188(5) 0.180(5) 0.081(4) 0.041(4) -0.020(5)
C351 0.149(6) 0.179(7) 0.205(7) 0.075(5) 0.054(6) -0.024(6)
C361 0.166(8) 0.203(7) 0.187(7) 0.080(6) 0.028(6) -0.007(6)
C41 0.118(2) 0.160(3) 0.0991(17) 0.078(2) -0.0048(16) 0.0232(18)
C421 0.137(4) 0.167(5) 0.096(3) 0.088(4) 0.002(3) 0.016(3)
C431 0.158(5) 0.165(6) 0.097(3) 0.095(4) -0.006(3) 0.015(3)
C441 0.190(5) 0.181(6) 0.090(3) 0.110(5) 0.009(3) 0.015(4)
C451 0.222(8) 0.202(8) 0.104(5) 0.111(6) -0.001(5) 0.026(5)
C461 0.190(6) 0.205(8) 0.110(5) 0.093(6) 0.032(5) 0.019(5)
C420 0.123(5) 0.184(6) 0.111(4) 0.080(4) -0.004(4) 0.013(4)
C430 0.155(6) 0.210(7) 0.121(5) 0.074(5) -0.007(5) 0.012(5)
C440 0.185(6) 0.211(8) 0.135(6) 0.077(6) 0.011(5) 0.012(6)
C450 0.204(9) 0.211(10) 0.141(7) 0.083(8) 0.003(7) 0.014(7)
C460 0.180(8) 0.219(10) 0.134(7) 0.073(7) 0.026(6) 0.005(7)

loop_
_atom_type_symbol
_atom_type_scat_Cromer_Mann_a1
_atom_type_scat_Cromer_Mann_a2
_atom_type_scat_Cromer_Mann_a3
_atom_type_scat_Cromer_Mann_a4
_atom_type_scat_Cromer_Mann_b1
_atom_type_scat_Cromer_Mann_b2
_atom_type_scat_Cromer_Mann_b3
_atom_type_scat_Cromer_Mann_b4
_atom_type_scat_Cromer_Mann_c
_atom_type_scat_dispersion_real
_atom_type_scat_dispersion_imag
_atom_type_scat_source
C 2.3100 1.0200 1.5886 0.8650 20.8439 10.2075 0.5687 51.6512 0.2156 0.0181 0.0091 'International Tables Vol C 4.2.6.8 and 6.1.1.4'
H 0.4930 0.3229 0.1402 0.0408 10.5109 26.1257 3.1424 57.7998 0.0030 0.0000 0.0000 'International Tables Vol C 4.2.6.8 and 6.1.1.4'
N 12.2126 3.1322 2.0125 1.1663 0.0057 9.8933 28.9975 0.5826 -11.5290 0.0311 0.0180 'International Tables Vol C 4.2.6.8 and 6.1.1.4'
Br 17.1789 5.2358 5.6377 3.9851 2.1723 16.5796 0.2609 41.4328 2.9557 -0.6763 1.2805 'International Tables Vol C 4.2.6.8 and 6.1.1.4'

loop_
_geom_angle_atom_site_label_1
_geom_angle_atom_site_label_2
_geom_angle_atom_site_label_3
_geom_angle
_geom_angle_publ_flag
C11 N1 C21 105.39(13) no
C11 N1 C31 110.9(2) no
C21 N1 C31 112.6(3) no
C11 N1 C41 109.8(3) no
C21 N1 C41 112.7(2) no
C31 N1 C41 105.54(13) no
N1 C11 C12 115.51(5) no
N1 C11 H111 105.2 no
C12 C11 H111 110.3 no
N1 C11 H112 105.9 no
C12 C11 H112 111.9 no
H111 C11 H112 107.6 no
C11 C12 C13 110.30(5) no
C11 C12 H121 109.7 no
C13 C12 H121 110.1 no
C11 C12 H122 107.4 no
C13 C12 H122 109.5 no
H121 C12 H122 109.8 no
C12 C13 C140 117.62(7) no
C12 C13 H131 107.4 no
C140 C13 H131 110.1 no
C12 C13 H132 106.6 no
C140 C13 H132 104.9 no
H131 C13 H132 110.0 no
C12 C13 C141 117.59(7) no
C12 C13 H133 106.0 no
C141 C13 H133 103.7 no
C12 C13 H134 108.0 no
C141 C13 H134 111.2 no
H133 C13 H134 110.0 no
C13 C140 C150 113.76(7) no
C13 C140 C160 113.74(7) no
C150 C140 C160 112.73(7) no
C13 C140 H1401 105.4 no
C150 C140 H1401 107.2 no
C160 C140 H1401 102.9 no
C140 C150 H1501 109.1 no
C140 C150 H1502 106.6 no
H1501 C150 H1502 110.4 no
C140 C150 H1503 109.8 no
H1501 C150 H1503 110.5 no
H1502 C150 H1503 110.4 no
C140 C160 H1601 112.2 no
C140 C160 H1602 112.9 no
H1601 C160 H1602 109.2 no
C140 C160 H1603 102.6 no
H1601 C160 H1603 109.3 no
H1602 C160 H1603 110.5 no
C13 C141 C151 113.81(7) no
C13 C141 C161 113.73(7) no
C151 C141 C161 112.76(7) no
C13 C141 H1411 105.2 no
C151 C141 H1411 106.3 no
C161 C141 H1411 104.0 no
C141 C151 H1511 109.7 no
C141 C151 H1512 110.1 no
H1511 C151 H1512 109.6 no
C141 C151 H1513 109.4 no
H1511 C151 H1513 109.4 no
H1512 C151 H1513 108.7 no
C141 C161 H1611 109.1 no
C141 C161 H1612 104.9 no
H1611 C161 H1612 111.0 no
C141 C161 H1613 109.8 no
H1611 C161 H1613 110.4 no
H1612 C161 H1613 111.5 no
N1 C21 C22 115.54(5) no
N1 C21 H211 108.0 no
C22 C21 H211 109.7 no
N1 C21 H212 105.1 no
C22 C21 H212 109.2 no
H211 C21 H212 109.0 no
C21 C22 C23 110.26(5) no
C21 C22 H221 105.7 no
C23 C22 H221 111.7 no
C21 C22 H222 111.4 no
C23 C22 H222 108.0 no
H221 C22 H222 109.8 no
C22 C23 C240 117.63(7) no
C22 C23 H231 106.6 no
C240 C23 H231 110.3 no
C22 C23 H232 108.7 no
C240 C23 H232 102.9 no
H231 C23 H232 110.6 no
C22 C23 C241 117.66(7) no
C22 C23 H233 106.9 no
C241 C23 H233 112.9 no
C22 C23 H234 105.3 no
C241 C23 H234 103.8 no
H233 C23 H234 109.9 no
C23 C240 C250 113.76(7) no
C23 C240 C260 113.76(7) no
C250 C240 C260 112.75(7) no
C23 C240 H2401 103.3 no
C250 C240 H2401 107.2 no
C260 C240 H2401 104.9 no
C240 C250 H2501 109.8 no
C240 C250 H2502 108.7 no
H2501 C250 H2502 110.3 no
C240 C250 H2503 107.8 no
H2501 C250 H2503 110.2 no
H2502 C250 H2503 110.1 no
C240 C260 H2601 106.9 no
C240 C260 H2602 112.1 no
H2601 C260 H2602 110.0 no
C240 C260 H2603 109.7 no
H2601 C260 H2603 108.2 no
H2602 C260 H2603 109.9 no
C23 C241 C251 113.73(7) no
C23 C241 C261 113.74(7) no
C251 C241 C261 112.70(7) no
C23 C241 H2411 106.1 no
C251 C241 H2411 103.7 no
C261 C241 H2411 105.7 no
C241 C251 H2511 108.0 no
C241 C251 H2512 112.7 no
H2511 C251 H2512 110.2 no
C241 C251 H2513 105.5 no
H2511 C251 H2513 109.7 no
H2512 C251 H2513 110.6 no
C241 C261 H2611 109.3 no
C241 C261 H2612 107.4 no
H2611 C261 H2612 110.9 no
C241 C261 H2613 109.5 no
H2611 C261 H2613 109.4 no
H2612 C261 H2613 110.4 no
N1 C31 C32 115.52(5) no
N1 C31 H311 106.5 no
C32 C31 H311 106.8 no
N1 C31 H312 108.0 no
C32 C31 H312 111.0 no
H311 C31 H312 108.8 no
C31 C32 C33 110.25(5) no
C31 C32 H321 110.8 no
C33 C32 H321 107.0 no
C31 C32 H322 110.9 no
C33 C32 H322 110.3 no
H321 C32 H322 107.4 no
C32 C33 C340 117.70(7) no
C32 C33 H331 106.4 no
C340 C33 H331 106.8 no
C32 C33 H332 108.7 no
C340 C33 H332 109.3 no
H331 C33 H332 107.6 no
C32 C33 C341 117.62(7) no
C32 C33 H333 106.9 no
C341 C33 H333 108.0 no
C32 C33 H334 108.4 no
C341 C33 H334 107.7 no
H333 C33 H334 107.9 no
C33 C340 C350 113.73(7) no
C33 C340 C360 113.80(7) no
C350 C340 C360 112.74(7) no
C33 C340 H3401 105.8 no
C350 C340 H3401 106.8 no
C360 C340 H3401 102.8 no
C340 C350 H3501 111.0 no
C340 C350 H3502 108.0 no
H3501 C350 H3502 110.9 no
C340 C350 H3503 107.5 no
H3501 C350 H3503 110.8 no
H3502 C350 H3503 108.5 no
C340 C360 H3601 110.8 no
C340 C360 H3602 104.5 no
H3601 C360 H3602 110.2 no
C340 C360 H3603 111.1 no
H3601 C360 H3603 109.3 no
H3602 C360 H3603 110.9 no
C33 C341 C351 113.75(7) no
C33 C341 C361 113.78(7) no
C351 C341 C361 112.76(7) no
C33 C341 H3411 106.7 no
C351 C341 H3411 106.7 no
C361 C341 H3411 102.0 no
C341 C351 H3511 110.4 no
C341 C351 H3512 106.0 no
H3511 C351 H3512 111.0 no
C341 C351 H3513 109.6 no
H3511 C351 H3513 109.7 no
H3512 C351 H3513 110.1 no
C341 C361 H3611 110.1 no
C341 C361 H3612 104.7 no
H3611 C361 H3612 110.7 no
C341 C361 H3613 112.2 no
H3611 C361 H3613 108.7 no
H3612 C361 H3613 110.4 no
N1 C41 C421 115.66(7) no
N1 C41 H411 107.7 no
C421 C41 H411 110.6 no
N1 C41 H412 107.2 no
C421 C41 H412 105.5 no
H411 C41 H412 110.1 no
N1 C41 C420 115.44(7) no
N1 C41 H413 107.8 no
C420 C41 H413 107.7 no
N1 C41 H414 107.6 no
C420 C41 H414 107.6 no
H413 C41 H414 110.7 no
C41 C421 C431 110.18(7) no
C41 C421 H4211 109.3 no
C431 C421 H4211 106.1 no
C41 C421 H4212 110.9 no
C431 C421 H4212 110.2 no
H4211 C421 H4212 110.1 no
C421 C431 C441 117.63(7) no
C421 C431 H4311 109.4 no
C441 C431 H4311 107.1 no
C421 C431 H4312 106.7 no
C441 C431 H4312 107.0 no
H4311 C431 H4312 108.9 no
C431 C441 C451 113.72(7) no
C431 C441 C461 113.71(7) no
C451 C441 C461 112.74(7) no
C431 C441 H4411 104.7 no
C451 C441 H4411 106.0 no
C461 C441 H4411 104.9 no
C441 C451 H4511 111.7 no
C441 C451 H4512 106.4 no
H4511 C451 H4512 109.3 no
C441 C451 H4513 108.0 no
H4511 C451 H4513 110.7 no
H4512 C451 H4513 110.6 no
C441 C461 H4611 109.8 no
C441 C461 H4612 103.0 no
H4611 C461 H4612 112.0 no
C441 C461 H4613 108.3 no
H4611 C461 H4613 111.6 no
H4612 C461 H4613 111.6 no
C41 C420 C430 110.36(7) no
C41 C420 H4201 108.6 no
C430 C420 H4201 106.9 no
C41 C420 H4202 112.0 no
C430 C420 H4202 109.9 no
H4201 C420 H4202 108.9 no
C420 C430 C440 117.67(7) no
C420 C430 H4301 108.2 no
C440 C430 H4301 103.9 no
C420 C430 H4302 109.4 no
C440 C430 H4302 108.1 no
H4301 C430 H4302 109.2 no
C430 C440 C450 113.77(7) no
C430 C440 C460 113.79(7) no
C450 C440 C460 112.75(7) no
C430 C440 H4401 105.3 no
C450 C440 H4401 107.6 no
C460 C440 H4401 102.4 no
C440 C450 H4501 110.0 no
C440 C450 H4502 108.6 no
H4501 C450 H4502 108.7 no
C440 C450 H4503 110.6 no
H4501 C450 H4503 109.3 no
H4502 C450 H4503 109.7 no
C440 C460 H4601 111.3 no
C440 C460 H4602 104.0 no
H4601 C460 H4602 110.6 no
C440 C460 H4603 111.5 no
H4601 C460 H4603 109.5 no
H4602 C460 H4603 109.8 no

loop_
_geom_bond_atom_site_label_1
_geom_bond_atom_site_label_2
_geom_bond_distance
_geom_bond_publ_flag
N1 C11 1.517(3) no
N1 C21 1.511(3) no
N1 C31 1.519(3) no
N1 C41 1.516(3) no
C11 C12 1.513(4) no
C11 H111 0.984 no
C11 H112 0.985 no
C12 C13 1.506(4) no
C12 H121 0.964 no
C12 H122 0.977 no
C13 C140 1.492(6) no
C13 H131 0.964 no
C13 H132 0.966 no
C13 C141 1.510(6) no
C13 H133 0.962 no
C13 H134 0.958 no
C140 C150 1.485(7) no
C140 C160 1.489(7) no
C140 H1401 0.989 no
C150 H1501 1.007 no
C150 H1502 0.996 no
C150 H1503 0.999 no
C160 H1601 0.970 no
C160 H1602 0.976 no
C160 H1603 0.975 no
C141 C151 1.497(6) no
C141 C161 1.485(7) no
C141 H1411 0.975 no
C151 H1511 0.977 no
C151 H1512 0.961 no
C151 H1513 0.975 no
C161 H1611 0.968 no
C161 H1612 0.982 no
C161 H1613 0.963 no
C21 C22 1.517(4) no
C21 H211 0.960 no
C21 H212 0.976 no
C22 C23 1.503(4) no
C22 H221 0.988 no
C22 H222 0.969 no
C23 C240 1.494(7) no
C23 H231 0.970 no
C23 H232 0.967 no
C23 C241 1.497(6) no
C23 H233 0.971 no
C23 H234 0.957 no
C240 C250 1.483(7) no
C240 C260 1.481(7) no
C240 H2401 0.985 no
C250 H2501 0.982 no
C250 H2502 0.975 no
C250 H2503 0.984 no
C260 H2601 0.968 no
C260 H2602 0.978 no
C260 H2603 0.980 no
C241 C251 1.496(6) no
C241 C261 1.486(7) no
C241 H2411 0.984 no
C251 H2511 1.026 no
C251 H2512 1.019 no
C251 H2513 1.026 no
C261 H2611 0.977 no
C261 H2612 0.977 no
C261 H2613 0.971 no
C31 C32 1.522(4) no
C31 H311 0.978 no
C31 H312 0.987 no
C32 C33 1.499(4) no
C32 H321 0.966 no
C32 H322 0.966 no
C33 C340 1.493(6) no
C33 H331 0.976 no
C33 H332 0.971 no
C33 C341 1.488(6) no
C33 H333 0.978 no
C33 H334 0.968 no
C340 C350 1.483(7) no
C340 C360 1.488(7) no
C340 H3401 0.994 no
C350 H3501 0.965 no
C350 H3502 0.960 no
C350 H3503 0.966 no
C360 H3601 0.972 no
C360 H3602 0.974 no
C360 H3603 0.979 no
C341 C351 1.479(6) no
C341 C361 1.473(7) no
C341 H3411 0.993 no
C351 H3511 0.967 no
C351 H3512 0.976 no
C351 H3513 0.967 no
C361 H3611 0.959 no
C361 H3612 0.966 no
C361 H3613 0.966 no
C41 C421 1.485(5) no
C41 H411 0.974 no
C41 H412 0.963 no
C41 C420 1.572(6) no
C41 H413 0.978 no
C41 H414 0.962 no
C421 C431 1.507(5) no
C421 H4211 0.970 no
C421 H4212 0.972 no
C431 C441 1.449(6) no
C431 H4311 0.967 no
C431 H4312 0.970 no
C441 C451 1.493(6) no
C441 C461 1.473(7) no
C441 H4411 0.967 no
C451 H4511 1.001 no
C451 H4512 0.996 no
C451 H4513 1.005 no
C461 H4611 1.050 no
C461 H4612 1.056 no
C461 H4613 1.064 no
C420 C430 1.525(6) no
C420 H4201 0.969 no
C420 H4202 0.976 no
C430 C440 1.499(7) no
C430 H4301 0.968 no
C430 H4302 0.971 no
C440 C450 1.501(7) no
C440 C460 1.487(7) no
C440 H4401 0.986 no
C450 H4501 0.964 no
C450 H4502 0.966 no
C450 H4503 0.967 no
C460 H4601 0.964 no
C460 H4602 0.976 no
C460 H4603 0.964 no

loop_
_geom_hbond_atom_site_label_D
_geom_hbond_atom_site_label_H
_geom_hbond_atom_site_label_A
_geom_hbond_site_symmetry_A
_geom_hbond_distance_DH
_geom_hbond_distance_HA
_geom_hbond_distance_DA
_geom_hbond_angle_DHA
_geom_hbond_publ_flag
C150 H1501 C150 5_676 1.01 2.29 3.256(15) 161 no
C23 H232 C261 . 0.97 1.80 2.497(15) 126 no
C250 H2502 C161 5_566 0.98 2.60 3.367(15) 136 no
C260 H2602 C260 5_556 0.98 2.15 2.841(15) 126 no
C260 H2603 C261 . 0.98 1.49 2.281(15) 133 no
C251 H2513 C250 4_556 1.03 2.53 3.475(15) 152 no
